data_8105230
loop_
_publ_author_name
'Mzozoyana, Vuyisa'
'Zamisa, Sizwe J.'

_publ_section_title
;
 Crystal structure of 7-hydroxy-4-phenyl-2H-chromen-2-one, C15H10O3
;
_journal_issue 3
_journal_name_full 'Zeitschrift f\"ur Kristallographie - New Crystal Structures'
_journal_page_first 595
_journal_page_last 597
_journal_paper_doi 10.1515/ncrs-2019-0839
_journal_volume 235
_journal_year 2020
_chemical_absolute_configuration .
_chemical_formula_moiety 'C15 H10 O3'
_chemical_formula_sum 'C15 H10 O3'
_chemical_formula_weight 238.23
_space_group_crystal_system orthorhombic
_space_group_IT_number 29
_space_group_name_Hall 'P 2c -2ac'
_space_group_name_H-M_alt 'P c a 21'
_atom_sites_solution_hydrogens geom
_atom_sites_solution_primary dual
_cell_angle_alpha 90
_cell_angle_beta 90
_cell_angle_gamma 90
_cell_formula_units_Z 8
_cell_length_a 10.2949(9)
_cell_length_b 11.1616(9)
_cell_length_c 19.2902(18)
_cell_measurement_reflns_used 7642
_cell_measurement_temperature 100.02
_cell_measurement_theta_max 27.05
_cell_measurement_theta_min 2.69
_cell_volume 2216.6(3)
_computing_cell_refinement 'COSMO (Bruker, V1.61, 2009)'
_computing_data_collection 'COSMO (Bruker, V1.61, 2009)'
_computing_data_reduction 'SAINT (Bruker)'
_computing_molecular_graphics 'Olex2 1.3 (Dolomanov et al., 2009)'
_computing_publication_material 'Olex2 1.3 (Dolomanov et al., 2009)'
_computing_structure_refinement 'ShelXL 2016/6 (Sheldrick, 2015)'
_computing_structure_solution 'SHELXT 2014/5 (Sheldrick, 2014)'
_diffrn_ambient_temperature 100.02
_diffrn_detector 'Bruker APEX2 area detector'
_diffrn_detector_area_resol_mean 7.9
_diffrn_detector_type 'CCD area detector'
_diffrn_measured_fraction_theta_full 0.998
_diffrn_measured_fraction_theta_max 0.998
_diffrn_measurement_device 'three-circle diffractometer'
_diffrn_measurement_device_type 'Bruker SMART APEX2 area detector'
_diffrn_measurement_method '\w and \f scans'
_diffrn_radiation_monochromator graphite
_diffrn_radiation_probe x-ray
_diffrn_radiation_type MoK\a
_diffrn_radiation_wavelength 0.71073
_diffrn_reflns_av_R_equivalents 0.0202
_diffrn_reflns_av_unetI/netI 0.0207
_diffrn_reflns_Laue_measured_fraction_full 0.998
_diffrn_reflns_Laue_measured_fraction_max 0.998
_diffrn_reflns_limit_h_max 13
_diffrn_reflns_limit_h_min -13
_diffrn_reflns_limit_k_max 11
_diffrn_reflns_limit_k_min -14
_diffrn_reflns_limit_l_max 24
_diffrn_reflns_limit_l_min -24
_diffrn_reflns_number 16505
_diffrn_reflns_point_group_measured_fraction_full 0.998
_diffrn_reflns_point_group_measured_fraction_max 0.997
_diffrn_reflns_theta_full 25.242
_diffrn_reflns_theta_max 27.078
_diffrn_reflns_theta_min 2.111
_diffrn_source 'sealed X-ray tube'
_diffrn_source_type 'sealed X-ray tube'
_diffrn_standards_number 0
_exptl_absorpt_coefficient_mu 0.100
_exptl_absorpt_correction_T_max 0.7455
_exptl_absorpt_correction_T_min 0.6954
_exptl_absorpt_correction_type multi-scan
_exptl_absorpt_process_details
'SADABS-2008/1 (Bruker,2008) was used for absorption correction. wR2(int) was 0.0433 before and 0.0362 after correction. The Ratio of minimum to maximum transmission is 0.9328. The \l/2 correction factor is 0.0015.'
_exptl_crystal_colour 'pale yellow'
_exptl_crystal_colour_primary yellow
_exptl_crystal_density_diffrn 1.428
_exptl_crystal_density_meas .
_exptl_crystal_description cube
_exptl_crystal_F_000 992
_exptl_crystal_size_max 0.34
_exptl_crystal_size_mid 0.19
_exptl_crystal_size_min 0.13
_refine_diff_density_max 0.197
_refine_diff_density_min -0.158
_refine_diff_density_rms 0.035
_refine_ls_abs_structure_details
;
 Flack x determined using 1972 quotients [(I+)-(I-)]/[(I+)+(I-)]
 (Parsons, Flack and Wagner, Acta Cryst. B69 (2013) 249-259).
;
_refine_ls_abs_structure_Flack 0.5(3)
_refine_ls_extinction_coef .
_refine_ls_extinction_method none
_refine_ls_goodness_of_fit_ref 1.023
_refine_ls_hydrogen_treatment constr
_refine_ls_matrix_type full
_refine_ls_number_parameters 327
_refine_ls_number_reflns 4870
_refine_ls_number_restraints 1
_refine_ls_restrained_S_all 1.023
_refine_ls_R_factor_all 0.0356
_refine_ls_R_factor_gt 0.0302
_refine_ls_shift/su_max 0.000
_refine_ls_shift/su_mean 0.000
_refine_ls_structure_factor_coef Fsqd
_refine_ls_weighting_details 'w=1/[\s^2^(Fo^2^)+(0.0420P)^2^+0.4529P] where P=(Fo^2^+2Fc^2^)/3'
_refine_ls_weighting_scheme calc
_refine_ls_wR_factor_gt 0.0751
_refine_ls_wR_factor_ref 0.0783
_reflns_Friedel_coverage 0.936
_reflns_Friedel_fraction_full 0.997
_reflns_Friedel_fraction_max 0.996
_reflns_number_gt 4398
_reflns_number_total 4870
_reflns_threshold_expression 'I > 2\s(I)'
_cod_data_source_file suppl_ncrs-2019-0839_suppl.cif
_cod_data_source_block PhCur
_cod_database_code 8105230
_shelx_space_group_comment
;
The symmetry employed for this shelxl refinement is uniquely defined
by the following loop, which should always be used as a source of
symmetry information in preference to the above space-group names.
They are only intended as comments.
;
_shelx_estimated_absorpt_t_max 0.987
_shelx_estimated_absorpt_t_min 0.967
_olex2_refinement_description
;
1. Fixed Uiso
 At 1.2 times of:
  All C(H) groups
 At 1.5 times of:
  All O(H) groups
2.a Aromatic/amide H refined with riding coordinates:
 C2A(H2A), C3A(H3AA), C5A(H5A), C8A(H8A), C11A(H11A), C12A(H12A), C13A(H13A),
 C14A(H14A), C15A(H15A), C2B(H2B), C3B(H3B), C5B(H5B), C8B(H8B), C11B(H11B),
 C12B(H12B), C13B(H13B), C14B(H14B), C15B(H15B)
2.b Idealised tetrahedral OH refined as rotating group:
 O3A(H3A), O1B(H1B)
;

loop_
_space_group_symop_operation_xyz
'x, y, z'
'-x, -y, z+1/2'
'x+1/2, -y, z'
'-x+1/2, y, z+1/2'

loop_
_atom_site_label
_atom_site_type_symbol
_atom_site_fract_x
_atom_site_fract_y
_atom_site_fract_z
_atom_site_U_iso_or_equiv
_atom_site_adp_type
_atom_site_occupancy
_atom_site_site_symmetry_order
_atom_site_calc_flag
_atom_site_refinement_flags_posn
_atom_site_refinement_flags_adp
_atom_site_refinement_flags_occupancy
_atom_site_disorder_assembly
_atom_site_disorder_group
O1A O 0.40529(15) 1.06797(14) 0.52290(8) 0.0230(4) Uani 1 1 d . . . . .
O2A O 0.47075(14) 0.89724(14) 0.47707(8) 0.0183(3) Uani 1 1 d . . . . .
O3A O 0.63608(16) 0.53720(15) 0.38100(9) 0.0246(4) Uani 1 1 d . . . . .
H3A H 0.693104 0.549236 0.411357 0.037 Uiso 1 1 calc R U . . .
C1A C 0.3389(2) 0.78939(19) 0.39366(11) 0.0173(4) Uani 1 1 d . . . . .
C2A C 0.3327(2) 0.6905(2) 0.34834(11) 0.0197(5) Uani 1 1 d . . . . .
H2A H 0.258401 0.680286 0.319770 0.024 Uiso 1 1 calc R U . . .
C3A C 0.4319(2) 0.6085(2) 0.34465(11) 0.0210(5) Uani 1 1 d . . . . .
H3AA H 0.425025 0.542019 0.314133 0.025 Uiso 1 1 calc R U . . .
C4A C 0.5435(2) 0.6225(2) 0.38576(11) 0.0191(4) Uani 1 1 d . . . . .
C5A C 0.5551(2) 0.7210(2) 0.42967(11) 0.0185(4) Uani 1 1 d . . . . .
H5A H 0.631009 0.732419 0.456843 0.022 Uiso 1 1 calc R U . . .
C6A C 0.4532(2) 0.80177(19) 0.43274(11) 0.0170(4) Uani 1 1 d . . . . .
C7A C 0.3796(2) 0.9864(2) 0.48301(12) 0.0183(5) Uani 1 1 d . . . . .
C8A C 0.2616(2) 0.9743(2) 0.44417(12) 0.0192(4) Uani 1 1 d . . . . .
H8A H 0.197321 1.035026 0.447996 0.023 Uiso 1 1 calc R U . . .
C9A C 0.2385(2) 0.8791(2) 0.40210(11) 0.0173(4) Uani 1 1 d . . . . .
C10A C 0.1115(2) 0.8686(2) 0.36569(11) 0.0190(5) Uani 1 1 d . . . . .
C11A C 0.0375(2) 0.7639(2) 0.37068(13) 0.0238(5) Uani 1 1 d . . . . .
H11A H 0.068924 0.697459 0.396477 0.029 Uiso 1 1 calc R U . . .
C12A C -0.0826(2) 0.7578(3) 0.33756(14) 0.0282(5) Uani 1 1 d . . . . .
H12A H -0.133961 0.687401 0.341524 0.034 Uiso 1 1 calc R U . . .
C13A C -0.1273(2) 0.8538(2) 0.29888(12) 0.0284(6) Uani 1 1 d . . . . .
H13A H -0.208029 0.848101 0.275301 0.034 Uiso 1 1 calc R U . . .
C14A C -0.0552(2) 0.9579(2) 0.29435(12) 0.0262(5) Uani 1 1 d . . . . .
H14A H -0.086689 1.023911 0.268177 0.031 Uiso 1 1 calc R U . . .
C15A C 0.0637(2) 0.9657(2) 0.32830(12) 0.0212(5) Uani 1 1 d . . . . .
H15A H 0.112627 1.037774 0.325950 0.025 Uiso 1 1 calc R U . . .
O1B O 0.09122(16) 0.95727(15) 0.61974(9) 0.0250(4) Uani 1 1 d . . . . .
H1B H 0.035010 0.946572 0.588788 0.038 Uiso 1 1 calc R U . . .
O2B O 0.25957(14) 0.59916(14) 0.52180(8) 0.0188(3) Uani 1 1 d . . . . .
O3B O 0.32652(16) 0.42945(15) 0.47533(9) 0.0235(4) Uani 1 1 d . . . . .
C1B C 0.3889(2) 0.7064(2) 0.60645(11) 0.0176(5) Uani 1 1 d . . . . .
C2B C 0.3936(2) 0.8030(2) 0.65274(12) 0.0213(5) Uani 1 1 d . . . . .
H2B H 0.467603 0.812589 0.681663 0.026 Uiso 1 1 calc R U . . .
C3B C 0.2937(2) 0.8843(2) 0.65724(12) 0.0214(5) Uani 1 1 d . . . . .
H3B H 0.298956 0.948811 0.689232 0.026 Uiso 1 1 calc R U . . .
C4B C 0.1835(2) 0.8722(2) 0.61459(11) 0.0198(5) Uani 1 1 d . . . . .
C5B C 0.1732(2) 0.7752(2) 0.56971(11) 0.0182(4) Uani 1 1 d . . . . .
H5B H 0.098217 0.764690 0.541682 0.022 Uiso 1 1 calc R U . . .
C6B C 0.2754(2) 0.6941(2) 0.56689(11) 0.0175(4) Uani 1 1 d . . . . .
C7B C 0.3514(2) 0.5109(2) 0.51589(12) 0.0189(5) Uani 1 1 d . . . . .
C8B C 0.4691(2) 0.5234(2) 0.55523(12) 0.0195(5) Uani 1 1 d . . . . .
H8B H 0.533922 0.463224 0.551519 0.023 Uiso 1 1 calc R U . . .
C9B C 0.4906(2) 0.6183(2) 0.59739(11) 0.0188(5) Uani 1 1 d . . . . .
C10B C 0.6187(2) 0.6341(2) 0.63195(11) 0.0195(5) Uani 1 1 d . . . . .
C11B C 0.6904(2) 0.7391(2) 0.62150(12) 0.0218(5) Uani 1 1 d . . . . .
H11B H 0.656365 0.801301 0.593236 0.026 Uiso 1 1 calc R U . . .
C12B C 0.8118(2) 0.7524(2) 0.65249(12) 0.0231(5) Uani 1 1 d . . . . .
H12B H 0.861447 0.822698 0.644253 0.028 Uiso 1 1 calc R U . . .
C13B C 0.8600(2) 0.6634(2) 0.69527(12) 0.0247(5) Uani 1 1 d . . . . .
H13B H 0.941709 0.673889 0.717389 0.030 Uiso 1 1 calc R U . . .
C14B C 0.7899(2) 0.5590(2) 0.70602(13) 0.0256(5) Uani 1 1 d . . . . .
H14B H 0.823459 0.497996 0.735326 0.031 Uiso 1 1 calc R U . . .
C15B C 0.6700(2) 0.5438(2) 0.67374(12) 0.0225(5) Uani 1 1 d . . . . .
H15B H 0.622867 0.471478 0.680223 0.027 Uiso 1 1 calc R U . . .

loop_
_atom_site_aniso_label
_atom_site_aniso_U_11
_atom_site_aniso_U_22
_atom_site_aniso_U_33
_atom_site_aniso_U_23
_atom_site_aniso_U_13
_atom_site_aniso_U_12
O1A 0.0209(8) 0.0204(8) 0.0278(9) -0.0056(7) -0.0036(7) -0.0004(6)
O2A 0.0153(7) 0.0184(7) 0.0212(8) -0.0015(7) -0.0024(6) -0.0010(6)
O3A 0.0241(8) 0.0229(8) 0.0267(9) -0.0033(8) -0.0036(7) 0.0067(7)
C1A 0.0169(10) 0.0171(11) 0.0178(10) 0.0020(9) 0.0006(8) -0.0014(8)
C2A 0.0183(10) 0.0218(11) 0.0190(11) 0.0009(9) -0.0021(8) -0.0032(9)
C3A 0.0250(11) 0.0184(11) 0.0196(11) -0.0015(9) -0.0004(9) -0.0016(9)
C4A 0.0192(10) 0.0177(11) 0.0203(10) 0.0034(9) 0.0027(9) 0.0028(9)
C5A 0.0173(11) 0.0203(11) 0.0178(10) 0.0017(9) -0.0019(8) -0.0012(9)
C6A 0.0182(10) 0.0156(10) 0.0172(10) 0.0011(9) 0.0013(8) -0.0031(9)
C7A 0.0185(10) 0.0186(11) 0.0178(11) 0.0015(9) 0.0022(8) -0.0008(9)
C8A 0.0162(9) 0.0197(11) 0.0217(11) 0.0015(10) 0.0009(8) 0.0016(9)
C9A 0.0161(10) 0.0198(11) 0.0160(10) 0.0038(9) 0.0012(8) -0.0013(8)
C10A 0.0155(10) 0.0233(12) 0.0183(10) -0.0034(9) 0.0011(8) 0.0010(9)
C11A 0.0220(11) 0.0236(12) 0.0256(11) -0.0015(10) 0.0011(9) -0.0006(9)
C12A 0.0199(11) 0.0317(14) 0.0331(13) -0.0117(11) 0.0011(10) -0.0036(10)
C13A 0.0169(11) 0.0416(14) 0.0266(12) -0.0144(11) -0.0044(9) 0.0070(10)
C14A 0.0236(12) 0.0338(13) 0.0211(11) -0.0063(11) -0.0028(9) 0.0095(10)
C15A 0.0197(11) 0.0232(12) 0.0208(11) -0.0033(10) 0.0014(9) 0.0027(9)
O1B 0.0220(8) 0.0243(9) 0.0288(9) -0.0039(8) -0.0056(7) 0.0066(7)
O2B 0.0163(7) 0.0187(7) 0.0214(8) -0.0011(7) -0.0015(6) -0.0007(6)
O3B 0.0230(8) 0.0206(8) 0.0270(9) -0.0043(7) -0.0002(7) -0.0021(7)
C1B 0.0160(10) 0.0185(11) 0.0183(10) 0.0017(8) 0.0000(8) -0.0005(8)
C2B 0.0182(10) 0.0249(12) 0.0209(11) -0.0010(10) -0.0028(9) -0.0001(9)
C3B 0.0223(11) 0.0214(11) 0.0205(11) -0.0044(9) -0.0002(9) 0.0001(9)
C4B 0.0179(10) 0.0204(12) 0.0213(11) 0.0026(9) 0.0006(9) 0.0017(9)
C5B 0.0157(10) 0.0205(11) 0.0185(10) 0.0034(9) -0.0014(8) -0.0010(8)
C6B 0.0200(11) 0.0160(10) 0.0164(10) 0.0012(9) 0.0013(8) -0.0021(9)
C7B 0.0179(10) 0.0176(11) 0.0211(12) 0.0023(9) 0.0025(9) -0.0012(9)
C8B 0.0165(10) 0.0205(11) 0.0216(11) 0.0012(10) 0.0019(8) 0.0026(9)
C9B 0.0175(10) 0.0219(11) 0.0169(10) 0.0046(9) 0.0014(8) -0.0010(9)
C10B 0.0173(11) 0.0236(12) 0.0178(11) -0.0018(9) 0.0012(8) 0.0029(9)
C11B 0.0209(11) 0.0237(12) 0.0209(10) 0.0001(9) -0.0004(9) 0.0013(9)
C12B 0.0191(11) 0.0251(12) 0.0251(11) -0.0030(10) 0.0033(9) -0.0019(9)
C13B 0.0169(10) 0.0339(13) 0.0231(11) -0.0055(10) -0.0026(8) 0.0026(9)
C14B 0.0250(12) 0.0293(13) 0.0224(11) 0.0012(10) -0.0029(9) 0.0078(10)
C15B 0.0236(12) 0.0224(12) 0.0215(11) 0.0006(10) 0.0019(8) 0.0006(9)

loop_
_atom_type_symbol
_atom_type_description
_atom_type_scat_dispersion_real
_atom_type_scat_dispersion_imag
_atom_type_scat_source
C C 0.0033 0.0016 'International Tables Vol C Tables 4.2.6.8 and 6.1.1.4'
H H 0.0000 0.0000 'International Tables Vol C Tables 4.2.6.8 and 6.1.1.4'
O O 0.0106 0.0060 'International Tables Vol C Tables 4.2.6.8 and 6.1.1.4'

loop_
_geom_angle_atom_site_label_1
_geom_angle_atom_site_label_2
_geom_angle_atom_site_label_3
_geom_angle
_geom_angle_site_symmetry_1
_geom_angle_site_symmetry_3
C7A O2A C6A 121.51(17) . .
C4A O3A H3A 109.5 . .
C2A C1A C9A 125.41(19) . .
C6A C1A C2A 116.60(19) . .
C6A C1A C9A 118.0(2) . .
C1A C2A H2A 119.3 . .
C3A C2A C1A 121.4(2) . .
C3A C2A H2A 119.3 . .
C2A C3A H3AA 119.8 . .
C2A C3A C4A 120.3(2) . .
C4A C3A H3AA 119.8 . .
O3A C4A C3A 117.4(2) . .
O3A C4A C5A 122.5(2) . .
C5A C4A C3A 120.1(2) . .
C4A C5A H5A 120.8 . .
C6A C5A C4A 118.4(2) . .
C6A C5A H5A 120.8 . .
O2A C6A C1A 121.29(19) . .
O2A C6A C5A 115.50(19) . .
C5A C6A C1A 123.2(2) . .
O1A C7A O2A 116.45(19) . .
O1A C7A C8A 125.7(2) . .
O2A C7A C8A 117.9(2) . .
C7A C8A H8A 118.9 . .
C9A C8A C7A 122.3(2) . .
C9A C8A H8A 118.9 . .
C1A C9A C10A 121.2(2) . .
C8A C9A C1A 118.9(2) . .
C8A C9A C10A 119.8(2) . .
C11A C10A C9A 120.8(2) . .
C15A C10A C9A 119.5(2) . .
C15A C10A C11A 119.6(2) . .
C10A C11A H11A 120.2 . .
C12A C11A C10A 119.6(2) . .
C12A C11A H11A 120.2 . .
C11A C12A H12A 119.9 . .
C13A C12A C11A 120.2(2) . .
C13A C12A H12A 119.9 . .
C12A C13A H13A 119.8 . .
C14A C13A C12A 120.5(2) . .
C14A C13A H13A 119.8 . .
C13A C14A H14A 120.2 . .
C13A C14A C15A 119.7(2) . .
C15A C14A H14A 120.2 . .
C10A C15A H15A 119.8 . .
C14A C15A C10A 120.4(2) . .
C14A C15A H15A 119.8 . .
C4B O1B H1B 109.5 . .
C7B O2B C6B 121.55(17) . .
C2B C1B C6B 116.8(2) . .
C2B C1B C9B 125.10(19) . .
C6B C1B C9B 118.1(2) . .
C1B C2B H2B 119.3 . .
C3B C2B C1B 121.5(2) . .
C3B C2B H2B 119.3 . .
C2B C3B H3B 119.9 . .
C2B C3B C4B 120.2(2) . .
C4B C3B H3B 119.9 . .
O1B C4B C3B 117.2(2) . .
O1B C4B C5B 122.8(2) . .
C5B C4B C3B 120.0(2) . .
C4B C5B H5B 120.9 . .
C6B C5B C4B 118.3(2) . .
C6B C5B H5B 120.9 . .
O2B C6B C1B 121.06(19) . .
O2B C6B C5B 115.83(19) . .
C5B C6B C1B 123.1(2) . .
O2B C7B C8B 117.9(2) . .
O3B C7B O2B 116.3(2) . .
O3B C7B C8B 125.8(2) . .
C7B C8B H8B 118.9 . .
C9B C8B C7B 122.1(2) . .
C9B C8B H8B 118.9 . .
C1B C9B C10B 120.4(2) . .
C8B C9B C1B 119.1(2) . .
C8B C9B C10B 120.5(2) . .
C11B C10B C9B 120.2(2) . .
C15B C10B C9B 120.6(2) . .
C15B C10B C11B 119.2(2) . .
C10B C11B H11B 120.0 . .
C12B C11B C10B 120.1(2) . .
C12B C11B H11B 120.0 . .
C11B C12B H12B 119.9 . .
C13B C12B C11B 120.1(2) . .
C13B C12B H12B 119.9 . .
C12B C13B H13B 119.8 . .
C12B C13B C14B 120.4(2) . .
C14B C13B H13B 119.8 . .
C13B C14B H14B 120.1 . .
C13B C14B C15B 119.8(2) . .
C15B C14B H14B 120.1 . .
C10B C15B H15B 119.8 . .
C14B C15B C10B 120.4(2) . .
C14B C15B H15B 119.8 . .

loop_
_geom_bond_atom_site_label_1
_geom_bond_atom_site_label_2
_geom_bond_distance
_geom_bond_site_symmetry_2
O1A C7A 1.221(3) .
O2A C6A 1.378(3) .
O2A C7A 1.373(3) .
O3A H3A 0.8400 .
O3A C4A 1.350(3) .
C1A C2A 1.410(3) .
C1A C6A 1.404(3) .
C1A C9A 1.448(3) .
C2A H2A 0.9500 .
C2A C3A 1.372(3) .
C3A H3AA 0.9500 .
C3A C4A 1.404(3) .
C4A C5A 1.393(3) .
C5A H5A 0.9500 .
C5A C6A 1.385(3) .
C7A C8A 1.434(3) .
C8A H8A 0.9500 .
C8A C9A 1.358(3) .
C9A C10A 1.489(3) .
C10A C11A 1.398(3) .
C10A C15A 1.392(3) .
C11A H11A 0.9500 .
C11A C12A 1.393(3) .
C12A H12A 0.9500 .
C12A C13A 1.385(4) .
C13A H13A 0.9500 .
C13A C14A 1.381(4) .
C14A H14A 0.9500 .
C14A C15A 1.391(3) .
C15A H15A 0.9500 .
O1B H1B 0.8400 .
O1B C4B 1.347(3) .
O2B C6B 1.381(3) .
O2B C7B 1.370(3) .
O3B C7B 1.226(3) .
C1B C2B 1.401(3) .
C1B C6B 1.402(3) .
C1B C9B 1.447(3) .
C2B H2B 0.9500 .
C2B C3B 1.374(3) .
C3B H3B 0.9500 .
C3B C4B 1.408(3) .
C4B C5B 1.390(3) .
C5B H5B 0.9500 .
C5B C6B 1.389(3) .
C7B C8B 1.437(3) .
C8B H8B 0.9500 .
C8B C9B 1.353(3) .
C9B C10B 1.488(3) .
C10B C11B 1.400(3) .
C10B C15B 1.394(3) .
C11B H11B 0.9500 .
C11B C12B 1.393(3) .
C12B H12B 0.9500 .
C12B C13B 1.384(3) .
C13B H13B 0.9500 .
C13B C14B 1.387(4) .
C14B H14B 0.9500 .
C14B C15B 1.393(3) .
C15B H15B 0.9500 .

loop_
_geom_hbond_atom_site_label_D
_geom_hbond_atom_site_label_H
_geom_hbond_atom_site_label_A
_geom_hbond_distance_DH
_geom_hbond_distance_HA
_geom_hbond_distance_DA
_geom_hbond_angle_DHA
_geom_hbond_site_symmetry_A
O3A H3A O3B 0.84 1.86 2.701(2) 176.5 3_565
O1B H1B O1A 0.84 1.85 2.689(2) 176.1 3_475

loop_
_geom_torsion_atom_site_label_1
_geom_torsion_atom_site_label_2
_geom_torsion_atom_site_label_3
_geom_torsion_atom_site_label_4
_geom_torsion
_geom_torsion_site_symmetry_1
_geom_torsion_site_symmetry_2
_geom_torsion_site_symmetry_3
_geom_torsion_site_symmetry_4
O1A C7A C8A C9A -178.2(2) . . . .
O2A C7A C8A C9A -0.5(3) . . . .
O3A C4A C5A C6A -177.9(2) . . . .
C1A C2A C3A C4A -0.8(3) . . . .
C1A C9A C10A C11A 52.5(3) . . . .
C1A C9A C10A C15A -129.9(2) . . . .
C2A C1A C6A O2A 178.07(18) . . . .
C2A C1A C6A C5A -1.7(3) . . . .
C2A C1A C9A C8A -175.4(2) . . . .
C2A C1A C9A C10A 4.6(3) . . . .
C2A C3A C4A O3A 178.4(2) . . . .
C2A C3A C4A C5A -1.2(3) . . . .
C3A C4A C5A C6A 1.6(3) . . . .
C4A C5A C6A O2A -179.93(18) . . . .
C4A C5A C6A C1A -0.1(3) . . . .
C6A O2A C7A O1A -178.90(19) . . . .
C6A O2A C7A C8A 3.2(3) . . . .
C6A C1A C2A C3A 2.2(3) . . . .
C6A C1A C9A C8A 3.6(3) . . . .
C6A C1A C9A C10A -176.37(19) . . . .
C7A O2A C6A C1A -2.4(3) . . . .
C7A O2A C6A C5A 177.37(18) . . . .
C7A C8A C9A C1A -2.9(3) . . . .
C7A C8A C9A C10A 177.1(2) . . . .
C8A C9A C10A C11A -127.5(2) . . . .
C8A C9A C10A C15A 50.2(3) . . . .
C9A C1A C2A C3A -178.8(2) . . . .
C9A C1A C6A O2A -1.0(3) . . . .
C9A C1A C6A C5A 179.22(19) . . . .
C9A C10A C11A C12A 178.3(2) . . . .
C9A C10A C15A C14A -179.5(2) . . . .
C10A C11A C12A C13A 1.2(4) . . . .
C11A C10A C15A C14A -1.9(3) . . . .
C11A C12A C13A C14A -1.9(4) . . . .
C12A C13A C14A C15A 0.7(3) . . . .
C13A C14A C15A C10A 1.2(3) . . . .
C15A C10A C11A C12A 0.7(3) . . . .
O1B C4B C5B C6B 178.2(2) . . . .
O2B C7B C8B C9B 0.3(3) . . . .
O3B C7B C8B C9B 177.9(2) . . . .
C1B C2B C3B C4B -0.4(4) . . . .
C1B C9B C10B C11B -55.3(3) . . . .
C1B C9B C10B C15B 126.1(2) . . . .
C2B C1B C6B O2B -177.50(19) . . . .
C2B C1B C6B C5B 3.0(3) . . . .
C2B C1B C9B C8B 174.3(2) . . . .
C2B C1B C9B C10B -7.9(3) . . . .
C2B C3B C4B O1B -177.6(2) . . . .
C2B C3B C4B C5B 2.5(3) . . . .
C3B C4B C5B C6B -1.9(3) . . . .
C4B C5B C6B O2B 179.57(18) . . . .
C4B C5B C6B C1B -0.9(3) . . . .
C6B O2B C7B O3B 178.61(19) . . . .
C6B O2B C7B C8B -3.6(3) . . . .
C6B C1B C2B C3B -2.3(3) . . . .
C6B C1B C9B C8B -4.6(3) . . . .
C6B C1B C9B C10B 173.2(2) . . . .
C7B O2B C6B C1B 2.6(3) . . . .
C7B O2B C6B C5B -177.82(19) . . . .
C7B C8B C9B C1B 3.7(3) . . . .
C7B C8B C9B C10B -174.1(2) . . . .
C8B C9B C10B C11B 122.5(2) . . . .
C8B C9B C10B C15B -56.1(3) . . . .
C9B C1B C2B C3B 178.7(2) . . . .
C9B C1B C6B O2B 1.5(3) . . . .
C9B C1B C6B C5B -177.98(19) . . . .
C9B C10B C11B C12B -178.4(2) . . . .
C9B C10B C15B C14B -180.0(2) . . . .
C10B C11B C12B C13B -1.8(3) . . . .
C11B C10B C15B C14B 1.5(3) . . . .
C11B C12B C13B C14B 1.8(3) . . . .
C12B C13B C14B C15B -0.2(4) . . . .
C13B C14B C15B C10B -1.5(3) . . . .
C15B C10B C11B C12B 0.2(3) . . . .
